data_4303523
loop_
_publ_author_name
'Volodymyr Svitlyk'
'Branton J. Campbell'
'Yurij Mozharivskyj'

_publ_section_title
;
Gd5Si4-xBix Structures: Novel Slab Sequences Achieved by Turning off the
Directionality of Nearest-Slab Interactions
;
_journal_name_full 'Inorganic Chemistry'
_journal_page_first 10364
_journal_page_last 10370
_journal_paper_doi 10.1021/ic901582j
_journal_volume 48
_journal_year 2009
_chemical_formula_sum 'Bi2.08 Gd5 Si1.92'
_chemical_formula_weight 1274.64
_chemical_name_systematic
; 
 ? 
;
_space_group_IT_number 142
_symmetry_cell_setting tetragonal
_symmetry_space_group_name_Hall '-I 4bd 2c'
_symmetry_space_group_name_H-M 'I 41/a c d :2'
_atom_sites_solution_primary direct
_atom_sites_solution_secondary difmap
_audit_creation_method SHELXL-97
_cell_angle_alpha 90.00
_cell_angle_beta 90.00
_cell_angle_gamma 90.00
_cell_formula_units_Z 8
_cell_length_a 7.9858(9)
_cell_length_b 7.9858(9)
_cell_length_c 30.700(6)
_cell_measurement_reflns_used 646
_cell_measurement_temperature 293(2)
_cell_measurement_theta_max 29.16
_cell_measurement_theta_min 2.65
_cell_volume 1957.8(5)
_computing_cell_refinement X-Area
_computing_data_collection X-Area
_computing_data_reduction X-Red32
_computing_publication_material 'SHELXL-97 (Sheldrick, 1997)'
_computing_structure_refinement 'SHELXL-97 (Sheldrick, 1997)'
_computing_structure_solution 'SHELXS-97 (Sheldrick, 1990)'
_diffrn_ambient_temperature 293(2)
_diffrn_measured_fraction_theta_full 0.967
_diffrn_measured_fraction_theta_max 0.967
_diffrn_measurement_device_type 'STOE IPDSII'
_diffrn_measurement_method 'omega scan'
_diffrn_radiation_monochromator graphite
_diffrn_radiation_source 'fine-focus sealed tube'
_diffrn_radiation_type MoK\a
_diffrn_radiation_wavelength 0.71073
_diffrn_reflns_av_R_equivalents 0.1290
_diffrn_reflns_av_sigmaI/netI 0.0780
_diffrn_reflns_limit_h_max 10
_diffrn_reflns_limit_h_min -9
_diffrn_reflns_limit_k_max 10
_diffrn_reflns_limit_k_min -10
_diffrn_reflns_limit_l_max 42
_diffrn_reflns_limit_l_min -41
_diffrn_reflns_number 7468
_diffrn_reflns_theta_full 29.16
_diffrn_reflns_theta_max 29.16
_diffrn_reflns_theta_min 2.65
_exptl_absorpt_coefficient_mu 70.750
_exptl_absorpt_correction_T_max 0.5704
_exptl_absorpt_correction_T_min 0.1005
_exptl_absorpt_correction_type numerical
_exptl_absorpt_process_details X-Red
_exptl_crystal_colour silver
_exptl_crystal_density_diffrn 8.649
_exptl_crystal_density_method 'not measured'
_exptl_crystal_description plate
_exptl_crystal_F_000 4155
_exptl_crystal_size_max 0.039
_exptl_crystal_size_mid 0.032
_exptl_crystal_size_min 0.002
_refine_diff_density_max 2.564
_refine_diff_density_min -1.948
_refine_diff_density_rms 0.437
_refine_ls_extinction_coef 0.000037(6)
_refine_ls_extinction_expression Fc^*^=kFc[1+0.001xFc^2^\l^3^/sin(2\q)]^-1/4^
_refine_ls_extinction_method SHELXL
_refine_ls_goodness_of_fit_ref 0.997
_refine_ls_matrix_type full
_refine_ls_number_parameters 26
_refine_ls_number_reflns 647
_refine_ls_number_restraints 0
_refine_ls_restrained_S_all 0.997
_refine_ls_R_factor_all 0.1361
_refine_ls_R_factor_gt 0.0452
_refine_ls_shift/su_max 0.018
_refine_ls_shift/su_mean 0.003
_refine_ls_structure_factor_coef Fsqd
_refine_ls_weighting_details 'calc w=1/[\s^2^(Fo^2^)+(0.0109P)^2^+0.0000P] where P=(Fo^2^+2Fc^2^)/3'
_refine_ls_weighting_scheme calc
_refine_ls_wR_factor_gt 0.0394
_refine_ls_wR_factor_ref 0.0508
_reflns_number_gt 338
_reflns_number_total 647
_reflns_threshold_expression >2sigma(I)
_cod_data_source_file ic901582j_si_003.cif
_cod_data_source_block mozs143
_cod_depositor_comments
;
The following automatic conversions were performed:
'_symmetry_cell_setting' value 'Tetragonal' changed to 'tetragonal'
according to '/home/saulius/struct/CIF-dictionaries/cif_core.dic'
dictionary named 'cif_core.dic' version 2.4.1 from 2010-06-29.

Automatic conversion script
Id: cif_fix_enum 1527 2010-12-29 10:47:43Z saulius 
;
_cod_original_sg_symbol_H-M 'I 41/a c d'
_cod_database_code 4303523

loop_
_symmetry_equiv_pos_as_xyz
'x, y, z'
'-x+1/2, -y, z+1/2'
'-y+1/4, x+3/4, z+1/4'
'y+1/4, -x+1/4, z+3/4'
'-x+1/2, y, -z'
'x, -y, -z+1/2'
'y+1/4, x+3/4, -z+3/4'
'-y+1/4, -x+1/4, -z+1/4'
'x+1/2, y+1/2, z+1/2'
'-x+1, -y+1/2, z+1'
'-y+3/4, x+5/4, z+3/4'
'y+3/4, -x+3/4, z+5/4'
'-x+1, y+1/2, -z+1/2'
'x+1/2, -y+1/2, -z+1'
'y+3/4, x+5/4, -z+5/4'
'-y+3/4, -x+3/4, -z+3/4'
'-x, -y, -z'
'x-1/2, y, -z-1/2'
'y-1/4, -x-3/4, -z-1/4'
'-y-1/4, x-1/4, -z-3/4'
'x-1/2, -y, z'
'-x, y, z-1/2'
'-y-1/4, -x-3/4, z-3/4'
'y-1/4, x-1/4, z-1/4'
'-x+1/2, -y+1/2, -z+1/2'
'x, y+1/2, -z'
'y+1/4, -x-1/4, -z+1/4'
'-y+1/4, x+1/4, -z-1/4'
'x, -y+1/2, z+1/2'
'-x+1/2, y+1/2, z'
'-y+1/4, -x-1/4, z-1/4'
'y+1/4, x+1/4, z+1/4'

loop_
_atom_site_label
_atom_site_type_symbol
_atom_site_fract_x
_atom_site_fract_y
_atom_site_fract_z
_atom_site_U_iso_or_equiv
_atom_site_adp_type
_atom_site_occupancy
_atom_site_symmetry_multiplicity
_atom_site_calc_flag
_atom_site_refinement_flags
_atom_site_disorder_assembly
_atom_site_disorder_group
Gd1 Gd 0.3331(2) 0.9178(2) 0.06149(2) 0.0163(2) Uani 0.9747(18) 1 d P . .
Gd1C Gd 0.6669(2) 0.9178(2) 0.06149(2) 0.0163(2) Uani 0.0253(18) 1 d P . .
Gd2 Gd 0.0000 0.2500 0.3750 0.0115(3) Uani 1 4 d S . .
Si1 Si 0.0000 0.2500 0.97840(2) 0.0135(3) Uani 0.062(6) 2 d SP . .
Bi1 Bi 0.0000 0.2500 0.97840(2) 0.0135(3) Uani 0.938(6) 2 d SP . .
Si2 Si 0.3658(3) 0.6158(3) 0.1250 0.0106(14) Uani 0.902(5) 2 d SP . .
Bi2 Bi 0.3658(3) 0.6158(3) 0.1250 0.0106(14) Uani 0.098(5) 2 d SP . .

loop_
_atom_site_aniso_label
_atom_site_aniso_U_11
_atom_site_aniso_U_22
_atom_site_aniso_U_33
_atom_site_aniso_U_23
_atom_site_aniso_U_13
_atom_site_aniso_U_12
Gd1 0.0150(7) 0.0180(7) 0.0159(4) -0.0025(5) 0.0004(5) -0.0049(3)
Gd1C 0.0150(7) 0.0180(7) 0.0159(4) -0.0025(5) 0.0004(5) -0.0049(3)
Gd2 0.0110(4) 0.0110(4) 0.0126(6) 0.000 0.000 0.000
Si1 0.0036(11) 0.0265(13) 0.0104(4) 0.000 0.000 -0.0034(5)
Bi1 0.0036(11) 0.0265(13) 0.0104(4) 0.000 0.000 -0.0034(5)
Si2 0.0102(17) 0.0102(17) 0.0115(18) -0.0007(18) 0.0007(18) 0.0018(12)
Bi2 0.0102(17) 0.0102(17) 0.0115(18) -0.0007(18) 0.0007(18) 0.0018(12)

loop_
_atom_type_symbol
_atom_type_description
_atom_type_scat_dispersion_real
_atom_type_scat_dispersion_imag
_atom_type_scat_source
Si Si 0.0817 0.0704 'International Tables Vol C Tables 4.2.6.8 and 6.1.1.4'
Gd Gd -0.1653 3.9035 'International Tables Vol C Tables 4.2.6.8 and 6.1.1.4'
Bi Bi -4.1077 10.2566 'International Tables Vol C Tables 4.2.6.8 and 6.1.1.4'

loop_
_geom_angle_atom_site_label_1
_geom_angle_atom_site_label_2
_geom_angle_atom_site_label_3
_geom_angle
_geom_angle_site_symmetry_1
_geom_angle_site_symmetry_3
_geom_angle_publ_flag
Gd1C Gd1 Gd1C 135.31(14) 21_575 . ?
Gd1C Gd1 Gd1C 134.69(14) 21_575 10_564 ?
Gd1C Gd1 Gd1C 90.0 . 10_564 ?
Gd1C Gd1 Bi2 41.02(4) 21_575 20_666 ?
Gd1C Gd1 Bi2 122.33(4) . 20_666 ?
Gd1C Gd1 Bi2 122.16(4) 10_564 20_666 ?
Gd1C Gd1 Si2 41.02(4) 21_575 20_666 ?
Gd1C Gd1 Si2 122.33(4) . 20_666 ?
Gd1C Gd1 Si2 122.16(4) 10_564 20_666 ?
Bi2 Gd1 Si2 0.00(7) 20_666 20_666 ?
Gd1C Gd1 Bi2 127.65(10) 21_575 10_564 ?
Gd1C Gd1 Bi2 39.31(4) . 10_564 ?
Gd1C Gd1 Bi2 85.04(6) 10_564 10_564 ?
Bi2 Gd1 Bi2 92.75(5) 20_666 10_564 ?
Si2 Gd1 Bi2 92.75(5) 20_666 10_564 ?
Gd1C Gd1 Si2 127.65(10) 21_575 10_564 ?
Gd1C Gd1 Si2 39.31(4) . 10_564 ?
Gd1C Gd1 Si2 85.04(6) 10_564 10_564 ?
Bi2 Gd1 Si2 92.75(5) 20_666 10_564 ?
Si2 Gd1 Si2 92.75(5) 20_666 10_564 ?
Bi2 Gd1 Si2 0.00(8) 10_564 10_564 ?
Gd1C Gd1 Si2 127.20(10) 21_575 . ?
Gd1C Gd1 Si2 85.19(5) . . ?
Gd1C Gd1 Si2 39.21(4) 10_564 . ?
Bi2 Gd1 Si2 92.64(5) 20_666 . ?
Si2 Gd1 Si2 92.64(5) 20_666 . ?
Bi2 Gd1 Si2 58.32(10) 10_564 . ?
Si2 Gd1 Si2 58.32(10) 10_564 . ?
Gd1C Gd1 Bi1 126.532(17) 21_575 21_664 ?
Gd1C Gd1 Bi1 65.18(3) . 21_664 ?
Gd1C Gd1 Bi1 65.03(3) 10_564 21_664 ?
Bi2 Gd1 Bi1 167.55(5) 20_666 21_664 ?
Si2 Gd1 Bi1 167.55(5) 20_666 21_664 ?
Bi2 Gd1 Bi1 98.22(3) 10_564 21_664 ?
Si2 Gd1 Bi1 98.22(3) 10_564 21_664 ?
Si2 Gd1 Bi1 98.12(3) . 21_664 ?
Gd1C Gd1 Si1 126.532(17) 21_575 21_664 ?
Gd1C Gd1 Si1 65.18(3) . 21_664 ?
Gd1C Gd1 Si1 65.03(3) 10_564 21_664 ?
Bi2 Gd1 Si1 167.55(5) 20_666 21_664 ?
Si2 Gd1 Si1 167.55(5) 20_666 21_664 ?
Bi2 Gd1 Si1 98.22(3) 10_564 21_664 ?
Si2 Gd1 Si1 98.22(3) 10_564 21_664 ?
Si2 Gd1 Si1 98.12(3) . 21_664 ?
Bi1 Gd1 Si1 0.000(16) 21_664 21_664 ?
Gd1C Gd1 Bi1 73.39(12) 21_575 5_566 ?
Gd1C Gd1 Bi1 65.485(19) . 5_566 ?
Gd1C Gd1 Bi1 145.700(15) 10_564 5_566 ?
Bi2 Gd1 Bi1 91.85(5) 20_666 5_566 ?
Si2 Gd1 Bi1 91.85(5) 20_666 5_566 ?
Bi2 Gd1 Bi1 89.41(8) 10_564 5_566 ?
Si2 Gd1 Bi1 89.41(8) 10_564 5_566 ?
Si2 Gd1 Bi1 147.58(8) . 5_566 ?
Bi1 Gd1 Bi1 82.42(4) 21_664 5_566 ?
Si1 Gd1 Bi1 82.42(4) 21_664 5_566 ?
Gd1 Gd1C Bi2 100.87(10) 21_675 10_564 ?
Gd1 Gd1C Si2 100.87(10) 21_675 10_564 ?
Bi2 Gd1C Si2 0.0(3) 10_564 10_564 ?
Gd1 Gd1C Gd1 135.31(14) 21_675 . ?
Bi2 Gd1C Gd1 82.44(8) 10_564 . ?
Si2 Gd1C Gd1 82.44(8) 10_564 . ?
Gd1 Gd1C Gd1 134.69(14) 21_675 10_564 ?
Bi2 Gd1C Gd1 82.23(8) 10_564 10_564 ?
Si2 Gd1C Gd1 82.23(8) 10_564 10_564 ?
Gd1 Gd1C Gd1 90.0 . 10_564 ?
Gd1 Gd1C Bi1 126.532(17) 21_675 21_664 ?
Bi2 Gd1C Bi1 132.59(10) 10_564 21_664 ?
Si2 Gd1C Bi1 132.59(10) 10_564 21_664 ?
Gd1 Gd1C Bi1 65.18(3) . 21_664 ?
Gd1 Gd1C Bi1 65.03(3) 10_564 21_664 ?
Gd1 Gd1C Si1 126.532(17) 21_675 21_664 ?
Bi2 Gd1C Si1 132.59(10) 10_564 21_664 ?
Si2 Gd1C Si1 132.59(10) 10_564 21_664 ?
Gd1 Gd1C Si1 65.18(3) . 21_664 ?
Gd1 Gd1C Si1 65.03(3) 10_564 21_664 ?
Bi1 Gd1C Si1 0.000(16) 21_664 21_664 ?
Gd1 Gd1C Bi1 73.39(12) 21_675 5_566 ?
Bi2 Gd1C Bi1 115.57(8) 10_564 5_566 ?
Si2 Gd1C Bi1 115.57(8) 10_564 5_566 ?
Gd1 Gd1C Bi1 65.485(19) . 5_566 ?
Gd1 Gd1C Bi1 145.700(15) 10_564 5_566 ?
Bi1 Gd1C Bi1 82.42(4) 21_664 5_566 ?
Si1 Gd1C Bi1 82.42(4) 21_664 5_566 ?
Gd1 Gd1C Si1 73.39(12) 21_675 5_566 ?
Bi2 Gd1C Si1 115.57(8) 10_564 5_566 ?
Si2 Gd1C Si1 115.57(8) 10_564 5_566 ?
Gd1 Gd1C Si1 65.485(19) . 5_566 ?
Gd1 Gd1C Si1 145.700(15) 10_564 5_566 ?
Bi1 Gd1C Si1 82.42(4) 21_664 5_566 ?
Si1 Gd1C Si1 82.42(4) 21_664 5_566 ?
Bi1 Gd1C Si1 0.00(3) 5_566 5_566 ?
Gd1 Gd1C Bi1 72.86(12) 21_675 17_666 ?
Bi2 Gd1C Bi1 115.20(8) 10_564 17_666 ?
Si2 Gd1C Bi1 115.20(8) 10_564 17_666 ?
Gd1 Gd1C Bi1 145.694(15) . 17_666 ?
Gd1 Gd1C Bi1 65.42(2) 10_564 17_666 ?
Bi1 Gd1C Bi1 82.28(3) 21_664 17_666 ?
Si1 Gd1C Bi1 82.28(3) 21_664 17_666 ?
Bi1 Gd1C Bi1 122.78(3) 5_566 17_666 ?
Si1 Gd1C Bi1 122.78(3) 5_566 17_666 ?
Gd1 Gd1C Si1 72.86(12) 21_675 17_666 ?
Bi2 Gd1C Si1 115.20(8) 10_564 17_666 ?
Si2 Gd1C Si1 115.20(8) 10_564 17_666 ?
Gd1 Gd1C Si1 145.694(15) . 17_666 ?
Gd1 Gd1C Si1 65.42(2) 10_564 17_666 ?
Bi1 Gd1C Si1 82.28(3) 21_664 17_666 ?
Si1 Gd1C Si1 82.28(3) 21_664 17_666 ?
Bi1 Gd1C Si1 122.78(3) 5_566 17_666 ?
Si1 Gd1C Si1 122.78(3) 5_566 17_666 ?
Bi1 Gd1C Si1 0.00(2) 17_666 17_666 ?
Gd1 Gd1C Gd2 75.02(11) 21_675 25_565 ?
Bi2 Gd1C Gd2 60.83(6) 10_564 25_565 ?
Si2 Gd1C Gd2 60.83(6) 10_564 25_565 ?
Gd1 Gd1C Gd2 67.966(19) . 25_565 ?
Gd1 Gd1C Gd2 138.324(15) 10_564 25_565 ?
Bi1 Gd1C Gd2 126.79(6) 21_664 25_565 ?
Si1 Gd1C Gd2 126.79(6) 21_664 25_565 ?
Bi1 Gd1C Gd2 55.71(4) 5_566 25_565 ?
Si1 Gd1C Gd2 55.71(4) 5_566 25_565 ?
Bi1 Gd1C Gd2 146.03(3) 17_666 25_565 ?
Si1 Gd1C Gd2 146.03(3) 17_666 25_565 ?
Bi2 Gd2 Bi2 180.000(1) 12_454 3_545 ?
Bi2 Gd2 Si2 0.00(3) 12_454 12_454 ?
Bi2 Gd2 Si2 180.000(1) 3_545 12_454 ?
Bi2 Gd2 Si2 180.000(1) 12_454 3_545 ?
Bi2 Gd2 Si2 0.00(8) 3_545 3_545 ?
Si2 Gd2 Si2 180.000(1) 12_454 3_545 ?
Bi2 Gd2 Bi2 90.000(1) 12_454 18_556 ?
Bi2 Gd2 Bi2 90.0 3_545 18_556 ?
Si2 Gd2 Bi2 90.000(1) 12_454 18_556 ?
Si2 Gd2 Bi2 90.0 3_545 18_556 ?
Bi2 Gd2 Bi2 90.0 12_454 25 ?
Bi2 Gd2 Bi2 90.000(1) 3_545 25 ?
Si2 Gd2 Bi2 90.0 12_454 25 ?
Si2 Gd2 Bi2 90.000(1) 3_545 25 ?
Bi2 Gd2 Bi2 180.000(1) 18_556 25 ?
Bi2 Gd2 Si2 90.000(1) 12_454 18_556 ?
Bi2 Gd2 Si2 90.0 3_545 18_556 ?
Si2 Gd2 Si2 90.000(1) 12_454 18_556 ?
Si2 Gd2 Si2 90.0 3_545 18_556 ?
Bi2 Gd2 Si2 0.00(8) 18_556 18_556 ?
Bi2 Gd2 Si2 180.000(1) 25 18_556 ?
Bi2 Gd2 Si2 90.0 12_454 25 ?
Bi2 Gd2 Si2 90.000(1) 3_545 25 ?
Si2 Gd2 Si2 90.0 12_454 25 ?
Si2 Gd2 Si2 90.000(1) 3_545 25 ?
Bi2 Gd2 Si2 180.000(1) 18_556 25 ?
Bi2 Gd2 Si2 0.00(3) 25 25 ?
Si2 Gd2 Si2 180.000(1) 18_556 25 ?
Bi2 Gd2 Bi1 90.0 12_454 15_445 ?
Bi2 Gd2 Bi1 90.0 3_545 15_445 ?
Si2 Gd2 Bi1 90.0 12_454 15_445 ?
Si2 Gd2 Bi1 90.0 3_545 15_445 ?
Bi2 Gd2 Bi1 90.0 18_556 15_445 ?
Bi2 Gd2 Bi1 90.0 25 15_445 ?
Si2 Gd2 Bi1 90.0 18_556 15_445 ?
Si2 Gd2 Bi1 90.0 25 15_445 ?
Bi2 Gd2 Si1 90.0 12_454 15_445 ?
Bi2 Gd2 Si1 90.0 3_545 15_445 ?
Si2 Gd2 Si1 90.0 12_454 15_445 ?
Si2 Gd2 Si1 90.0 3_545 15_445 ?
Bi2 Gd2 Si1 90.0 18_556 15_445 ?
Bi2 Gd2 Si1 90.0 25 15_445 ?
Si2 Gd2 Si1 90.0 18_556 15_445 ?
Si2 Gd2 Si1 90.0 25 15_445 ?
Bi1 Gd2 Si1 0.0 15_445 15_445 ?
Bi2 Gd2 Bi1 90.0 12_454 29_554 ?
Bi2 Gd2 Bi1 90.0 3_545 29_554 ?
Si2 Gd2 Bi1 90.0 12_454 29_554 ?
Si2 Gd2 Bi1 90.0 3_545 29_554 ?
Bi2 Gd2 Bi1 90.0 18_556 29_554 ?
Bi2 Gd2 Bi1 90.0 25 29_554 ?
Si2 Gd2 Bi1 90.0 18_556 29_554 ?
Si2 Gd2 Bi1 90.0 25 29_554 ?
Bi1 Gd2 Bi1 180.0 15_445 29_554 ?
Si1 Gd2 Bi1 180.0 15_445 29_554 ?
Bi2 Gd2 Si1 90.0 12_454 29_554 ?
Bi2 Gd2 Si1 90.0 3_545 29_554 ?
Si2 Gd2 Si1 90.0 12_454 29_554 ?
Si2 Gd2 Si1 90.0 3_545 29_554 ?
Bi2 Gd2 Si1 90.0 18_556 29_554 ?
Bi2 Gd2 Si1 90.0 25 29_554 ?
Si2 Gd2 Si1 90.0 18_556 29_554 ?
Si2 Gd2 Si1 90.0 25 29_554 ?
Bi1 Gd2 Si1 180.0 15_445 29_554 ?
Si1 Gd2 Si1 180.0 15_445 29_554 ?
Bi1 Gd2 Si1 0.0 29_554 29_554 ?
Gd1 Si1 Gd1C 49.64(7) 30_546 30_546 ?
Gd1 Si1 Gd1C 49.93(7) 30_546 21_566 ?
Gd1C Si1 Gd1C 73.07(3) 30_546 21_566 ?
Gd1 Si1 Gd1 73.07(3) 30_546 21_566 ?
Gd1C Si1 Gd1 49.93(7) 30_546 21_566 ?
Gd1C Si1 Gd1 49.64(7) 21_566 21_566 ?
Gd1 Si1 Gd2 143.466(17) 30_546 29 ?
Gd1C Si1 Gd2 143.466(17) 30_546 29 ?
Gd1C Si1 Gd2 143.466(17) 21_566 29 ?
Gd1 Si1 Gd2 143.466(17) 21_566 29 ?
Gd1 Si1 Gd1C 146.02(4) 30_546 5_546 ?
Gd1C Si1 Gd1C 118.74(6) 30_546 5_546 ?
Gd1C Si1 Gd1C 97.58(4) 21_566 5_546 ?
Gd1 Si1 Gd1C 77.50(3) 21_566 5_546 ?
Gd2 Si1 Gd1C 67.59(2) 29 5_546 ?
Gd1 Si1 Gd1C 77.50(3) 30_546 14_465 ?
Gd1C Si1 Gd1C 97.58(4) 30_546 14_465 ?
Gd1C Si1 Gd1C 118.74(6) 21_566 14_465 ?
Gd1 Si1 Gd1C 146.02(4) 21_566 14_465 ?
Gd2 Si1 Gd1C 67.59(2) 29 14_465 ?
Gd1C Si1 Gd1C 135.17(5) 5_546 14_465 ?
Gd1 Si1 Gd1 118.74(6) 30_546 5_546 ?
Gd1C Si1 Gd1 146.02(4) 30_546 5_546 ?
Gd1C Si1 Gd1 77.50(3) 21_566 5_546 ?
Gd1 Si1 Gd1 97.58(4) 21_566 5_546 ?
Gd2 Si1 Gd1 67.59(2) 29 5_546 ?
Gd1C Si1 Gd1 49.03(4) 5_546 5_546 ?
Gd1C Si1 Gd1 111.40(3) 14_465 5_546 ?
Gd1 Si1 Gd1 97.58(4) 30_546 14_465 ?
Gd1C Si1 Gd1 77.50(3) 30_546 14_465 ?
Gd1C Si1 Gd1 146.02(4) 21_566 14_465 ?
Gd1 Si1 Gd1 118.74(6) 21_566 14_465 ?
Gd2 Si1 Gd1 67.59(2) 29 14_465 ?
Gd1C Si1 Gd1 111.40(3) 5_546 14_465 ?
Gd1C Si1 Gd1 49.03(4) 14_465 14_465 ?
Gd1 Si1 Gd1 135.17(5) 5_546 14_465 ?
Gd1 Si1 Gd1 145.88(4) 30_546 17_566 ?
Gd1C Si1 Gd1 97.72(4) 30_546 17_566 ?
Gd1C Si1 Gd1 118.47(6) 21_566 17_566 ?
Gd1 Si1 Gd1 77.48(3) 21_566 17_566 ?
Gd2 Si1 Gd1 67.65(2) 29 17_566 ?
Gd1C Si1 Gd1 33.76(3) 5_546 17_566 ?
Gd1C Si1 Gd1 122.78(3) 14_465 17_566 ?
Gd1 Si1 Gd1 81.61(3) 5_546 17_566 ?
Gd1 Si1 Gd1 81.72(3) 14_465 17_566 ?
Gd1 Si1 Gd1 77.48(3) 30_546 26_546 ?
Gd1C Si1 Gd1 118.47(6) 30_546 26_546 ?
Gd1C Si1 Gd1 97.72(4) 21_566 26_546 ?
Gd1 Si1 Gd1 145.88(4) 21_566 26_546 ?
Gd2 Si1 Gd1 67.65(2) 29 26_546 ?
Gd1C Si1 Gd1 122.78(3) 5_546 26_546 ?
Gd1C Si1 Gd1 33.76(3) 14_465 26_546 ?
Gd1 Si1 Gd1 81.72(3) 5_546 26_546 ?
Gd1 Si1 Gd1 81.61(3) 14_465 26_546 ?
Gd1 Si1 Gd1 135.30(5) 17_566 26_546 ?
Gd1 Si1 Gd1C 118.47(6) 30_546 26_446 ?
Gd1C Si1 Gd1C 77.48(3) 30_546 26_446 ?
Gd1C Si1 Gd1C 145.88(4) 21_566 26_446 ?
Gd1 Si1 Gd1C 97.72(4) 21_566 26_446 ?
Gd2 Si1 Gd1C 67.65(2) 29 26_446 ?
Gd1C Si1 Gd1C 81.72(3) 5_546 26_446 ?
Gd1C Si1 Gd1C 81.61(3) 14_465 26_446 ?
Gd1 Si1 Gd1C 122.78(3) 5_546 26_446 ?
Gd1 Si1 Gd1C 33.76(3) 14_465 26_446 ?
Gd1 Si1 Gd1C 49.17(4) 17_566 26_446 ?
Gd1 Si1 Gd1C 111.39(3) 26_546 26_446 ?
Gd1 Si1 Gd1C 97.72(4) 30_546 17_666 ?
Gd1C Si1 Gd1C 145.88(4) 30_546 17_666 ?
Gd1C Si1 Gd1C 77.48(3) 21_566 17_666 ?
Gd1 Si1 Gd1C 118.47(6) 21_566 17_666 ?
Gd2 Si1 Gd1C 67.65(2) 29 17_666 ?
Gd1C Si1 Gd1C 81.61(3) 5_546 17_666 ?
Gd1C Si1 Gd1C 81.72(3) 14_465 17_666 ?
Gd1 Si1 Gd1C 33.76(3) 5_546 17_666 ?
Gd1 Si1 Gd1C 122.78(3) 14_465 17_666 ?
Gd1 Si1 Gd1C 111.39(3) 17_566 17_666 ?
Gd1 Si1 Gd1C 49.17(4) 26_546 17_666 ?
Gd1C Si1 Gd1C 135.30(5) 26_446 17_666 ?
Gd1 Si1 Si1 49.33(4) 30_546 5_557 ?
Gd1C Si1 Si1 98.35(4) 30_546 5_557 ?
Gd1C Si1 Si1 49.33(4) 21_566 5_557 ?
Gd1 Si1 Si1 98.35(4) 21_566 5_557 ?
Gd2 Si1 Si1 108.37(2) 29 5_557 ?
Gd1C Si1 Si1 120.928(17) 5_546 5_557 ?
Gd1C Si1 Si1 74.12(2) 14_465 5_557 ?
Gd1 Si1 Si1 74.12(2) 5_546 5_557 ?
Gd1 Si1 Si1 120.928(17) 14_465 5_557 ?
Gd1 Si1 Si1 154.660(19) 17_566 5_557 ?
Gd1 Si1 Si1 48.387(17) 26_546 5_557 ?
Gd1C Si1 Si1 154.660(19) 26_446 5_557 ?
Gd1C Si1 Si1 48.387(17) 17_666 5_557 ?
Gd1 Si1 Si1 49.17(4) 30_546 17_567 ?
Gd1C Si1 Si1 49.17(4) 30_546 17_567 ?
Gd1C Si1 Si1 98.47(4) 21_566 17_567 ?
Gd1 Si1 Si1 98.47(4) 21_566 17_567 ?
Gd2 Si1 Si1 108.37(2) 29 17_567 ?
Gd1C Si1 Si1 154.712(18) 5_546 17_567 ?
Gd1C Si1 Si1 48.408(17) 14_465 17_567 ?
Gd1 Si1 Si1 154.712(18) 5_546 17_567 ?
Gd1 Si1 Si1 48.408(17) 14_465 17_567 ?
Gd1 Si1 Si1 120.975(17) 17_566 17_567 ?
Gd1 Si1 Si1 74.04(2) 26_546 17_567 ?
Gd1C Si1 Si1 74.04(2) 26_446 17_567 ?
Gd1C Si1 Si1 120.975(17) 17_666 17_567 ?
Si1 Si1 Si1 84.299(12) 5_557 17_567 ?
Gd1 Si1 Si1 98.47(4) 30_546 17_557 ?
Gd1C Si1 Si1 98.47(4) 30_546 17_557 ?
Gd1C Si1 Si1 49.17(4) 21_566 17_557 ?
Gd1 Si1 Si1 49.17(4) 21_566 17_557 ?
Gd2 Si1 Si1 108.37(2) 29 17_557 ?
Gd1C Si1 Si1 48.408(17) 5_546 17_557 ?
Gd1C Si1 Si1 154.712(18) 14_465 17_557 ?
Gd1 Si1 Si1 48.408(17) 5_546 17_557 ?
Gd1 Si1 Si1 154.712(18) 14_465 17_557 ?
Gd1 Si1 Si1 74.04(2) 17_566 17_557 ?
Gd1 Si1 Si1 120.975(17) 26_546 17_557 ?
Gd1C Si1 Si1 120.975(17) 26_446 17_557 ?
Gd1C Si1 Si1 74.04(2) 17_666 17_557 ?
Si1 Si1 Si1 84.299(12) 5_557 17_557 ?
Si1 Si1 Si1 143.26(4) 17_567 17_557 ?
Gd1 Si1 Si1 98.35(4) 30_546 5_457 ?
Gd1C Si1 Si1 49.33(4) 30_546 5_457 ?
Gd1C Si1 Si1 98.35(4) 21_566 5_457 ?
Gd1 Si1 Si1 49.33(4) 21_566 5_457 ?
Gd2 Si1 Si1 108.37(2) 29 5_457 ?
Gd1C Si1 Si1 74.12(2) 5_546 5_457 ?
Gd1C Si1 Si1 120.928(17) 14_465 5_457 ?
Gd1 Si1 Si1 120.928(17) 5_546 5_457 ?
Gd1 Si1 Si1 74.12(2) 14_465 5_457 ?
Gd1 Si1 Si1 48.387(17) 17_566 5_457 ?
Gd1 Si1 Si1 154.660(19) 26_546 5_457 ?
Gd1C Si1 Si1 48.387(17) 26_446 5_457 ?
Gd1C Si1 Si1 154.660(19) 17_666 5_457 ?
Si1 Si1 Si1 143.26(4) 5_557 5_457 ?
Si1 Si1 Si1 84.299(12) 17_567 5_457 ?
Si1 Si1 Si1 84.299(12) 17_557 5_457 ?
Gd1C Si2 Gd1C 158.26(19) 10_564 8_665 ?
Gd1C Si2 Gd1 38.11(6) 10_564 30_545 ?
Gd1C Si2 Gd1 120.14(13) 8_665 30_545 ?
Gd1C Si2 Gd1 120.14(13) 10_564 27_465 ?
Gd1C Si2 Gd1 38.11(6) 8_665 27_465 ?
Gd1 Si2 Gd1 82.03(9) 30_545 27_465 ?
Gd1C Si2 Bi2 100.87(9) 10_564 10_564 ?
Gd1C Si2 Bi2 100.87(9) 8_665 10_564 ?
Gd1 Si2 Bi2 138.99(4) 30_545 10_564 ?
Gd1 Si2 Bi2 138.99(4) 27_465 10_564 ?
Gd1C Si2 Gd1 58.25(8) 10_564 10_564 ?
Gd1C Si2 Gd1 135.20(9) 8_665 10_564 ?
Gd1 Si2 Gd1 87.47(3) 30_545 10_564 ?
Gd1 Si2 Gd1 141.03(8) 27_465 10_564 ?
Bi2 Si2 Gd1 60.92(6) 10_564 10_564 ?
Gd1C Si2 Gd1 135.20(9) 10_564 8_665 ?
Gd1C Si2 Gd1 58.25(8) 8_665 8_665 ?
Gd1 Si2 Gd1 141.04(8) 30_545 8_665 ?
Gd1 Si2 Gd1 87.47(3) 27_465 8_665 ?
Bi2 Si2 Gd1 60.92(6) 10_564 8_665 ?
Gd1 Si2 Gd1 121.84(13) 10_564 8_665 ?
Gd1C Si2 Gd2 85.59(8) 10_564 13_455 ?
Gd1C Si2 Gd2 85.32(8) 8_665 13_455 ?
Gd1 Si2 Gd2 71.41(7) 30_545 13_455 ?
Gd1 Si2 Gd2 71.60(7) 27_465 13_455 ?
Bi2 Si2 Gd2 114.86(5) 10_564 13_455 ?
Gd1 Si2 Gd2 139.128(19) 10_564 13_455 ?
Gd1 Si2 Gd2 69.66(3) 8_665 13_455 ?
Gd1C Si2 Gd2 85.32(8) 10_564 25 ?
Gd1C Si2 Gd2 85.59(8) 8_665 25 ?
Gd1 Si2 Gd2 71.60(7) 30_545 25 ?
Gd1 Si2 Gd2 71.41(7) 27_465 25 ?
Bi2 Si2 Gd2 114.86(5) 10_564 25 ?
Gd1 Si2 Gd2 69.66(3) 10_564 25 ?
Gd1 Si2 Gd2 139.128(19) 8_665 25 ?
Gd2 Si2 Gd2 130.28(11) 13_455 25 ?
Gd1C Si2 Gd1 134.90(9) 10_564 15_444 ?
Gd1C Si2 Gd1 58.56(8) 8_665 15_444 ?
Gd1 Si2 Gd1 141.34(8) 30_545 15_444 ?
Gd1 Si2 Gd1 87.50(3) 27_465 15_444 ?
Bi2 Si2 Gd1 60.76(6) 10_564 15_444 ?
Gd1 Si2 Gd1 77.67(5) 10_564 15_444 ?
Gd1 Si2 Gd1 74.85(5) 8_665 15_444 ?
Gd2 Si2 Gd1 139.143(19) 13_455 15_444 ?
Gd2 Si2 Gd1 69.78(3) 25 15_444 ?
Gd1C Si2 Gd1 58.56(8) 10_564 . ?
Gd1C Si2 Gd1 134.90(9) 8_665 . ?
Gd1 Si2 Gd1 87.50(3) 30_545 . ?
Gd1 Si2 Gd1 141.34(8) 27_465 . ?
Bi2 Si2 Gd1 60.76(6) 10_564 . ?
Gd1 Si2 Gd1 74.85(5) 10_564 . ?
Gd1 Si2 Gd1 77.67(5) 8_665 . ?
Gd2 Si2 Gd1 69.78(3) 13_455 . ?
Gd2 Si2 Gd1 139.143(19) 25 . ?
Gd1 Si2 Gd1 121.51(13) 15_444 . ?

loop_
_geom_bond_atom_site_label_1
_geom_bond_atom_site_label_2
_geom_bond_distance
_geom_bond_site_symmetry_2
_geom_bond_publ_flag
Gd1 Gd1C 1.8675(15) 21_575 ?
Gd1 Gd1C 2.665(3) . ?
Gd1 Gd1C 2.680(3) 10_564 ?
Gd1 Bi2 2.971(3) 20_666 ?
Gd1 Si2 2.971(3) 20_666 ?
Gd1 Bi2 3.107(2) 10_564 ?
Gd1 Si2 3.107(2) 10_564 ?
Gd1 Si2 3.112(2) . ?
Gd1 Bi1 3.1744(11) 21_664 ?
Gd1 Si1 3.1744(11) 21_664 ?
Gd1 Bi1 3.212(2) 5_566 ?
Gd1C Gd1 1.8675(15) 21_675 ?
Gd1C Bi2 1.9855(10) 10_564 ?
Gd1C Si2 1.9855(10) 10_564 ?
Gd1C Gd1 2.680(3) 10_564 ?
Gd1C Bi1 3.1744(11) 21_664 ?
Gd1C Si1 3.1744(11) 21_664 ?
Gd1C Bi1 3.212(2) 5_566 ?
Gd1C Si1 3.212(2) 5_566 ?
Gd1C Bi1 3.221(2) 17_666 ?
Gd1C Si1 3.221(2) 17_666 ?
Gd1C Gd2 3.5520(18) 25_565 ?
Gd2 Bi2 3.1118(14) 12_454 ?
Gd2 Bi2 3.1118(14) 3_545 ?
Gd2 Si2 3.1118(14) 12_454 ?
Gd2 Si2 3.1118(14) 3_545 ?
Gd2 Bi2 3.1118(14) 18_556 ?
Gd2 Bi2 3.1118(14) 25 ?
Gd2 Si2 3.1118(14) 18_556 ?
Gd2 Si2 3.1118(14) 25 ?
Gd2 Bi1 3.1745(10) 15_445 ?
Gd2 Si1 3.1745(10) 15_445 ?
Gd2 Bi1 3.1745(10) 29_554 ?
Gd2 Si1 3.1745(10) 29_554 ?
Si1 Gd1 3.1744(10) 30_546 ?
Si1 Gd1C 3.1744(10) 30_546 ?
Si1 Gd1C 3.1744(10) 21_566 ?
Si1 Gd1 3.1744(10) 21_566 ?
Si1 Gd2 3.1745(10) 29 ?
Si1 Gd1C 3.212(2) 5_546 ?
Si1 Gd1C 3.212(2) 14_465 ?
Si1 Gd1 3.212(2) 5_546 ?
Si1 Gd1 3.212(2) 14_465 ?
Si1 Gd1 3.221(2) 17_566 ?
Si1 Gd1 3.221(2) 26_546 ?
Si1 Gd1C 3.221(2) 26_446 ?
Si1 Gd1C 3.221(2) 17_666 ?
Si1 Si1 4.2073(6) 5_557 ?
Si1 Si1 4.2073(6) 17_567 ?
Si1 Si1 4.2073(6) 17_557 ?
Si1 Si1 4.2073(6) 5_457 ?
Si2 Gd1C 1.9855(10) 10_564 ?
Si2 Gd1C 1.9855(10) 8_665 ?
Si2 Gd1 2.971(3) 30_545 ?
Si2 Gd1 2.971(3) 27_465 ?
Si2 Bi2 3.030(6) 10_564 ?
Si2 Gd1 3.107(2) 10_564 ?
Si2 Gd1 3.107(2) 8_665 ?
Si2 Gd2 3.1118(14) 13_455 ?
Si2 Gd2 3.1118(14) 25 ?
Si2 Gd1 3.112(2) 15_444 ?
